data_7027234
loop_
_publ_author_name
'J. Brudenell, Suzanne'
'Spiccia, Leone'
'C. R. Hockless, David'
'R. T. Tiekink, Edward'

_publ_section_title
;
 Solution and solid state structures of binuclear zinc(II) complexes of
 bis(pentadentate) ligands derived from bis(1,4,7-triazacyclononane)
 macrocycles
;
_journal_issue 9
_journal_name_full 'Journal of the Chemical Society, Dalton Transactions'
_journal_page_first 1475
_journal_paper_doi 10.1039/a809946d
_journal_year 1999
_chemical_formula_sum 'C42 H64 Br2 Cl2 N10 O10 S2 Zn2'
_chemical_formula_weight 1294.62
_space_group_IT_number 2
_symmetry_cell_setting triclinic
_symmetry_Int_Tables_number 2
_symmetry_space_group_name_Hall '-P 1'
_symmetry_space_group_name_H-M 'P -1'
_audit_creation_date 1999-01-24
_audit_creation_method 'by teXsan v1.8'
_audit_update_record
;
?
;
_cell_angle_alpha 111.59(1)
_cell_angle_beta 105.18(1)
_cell_angle_gamma 95.82(1)
_cell_formula_units_Z 1
_cell_length_a 8.103(1)
_cell_length_b 13.576(2)
_cell_length_c 13.987(2)
_cell_measurement_reflns_used 25
_cell_measurement_temperature 296.2
_cell_measurement_theta_max 17.4
_cell_measurement_theta_min 13.7
_cell_volume 1346.8(4)
_computing_cell_refinement 'MSC/AFC Diffractometer Control'
_computing_data_collection 'MSC/AFC Diffractometer Control'
_computing_data_reduction 'teXsan (MSC, 1992-1997)'
_computing_publication_material 'teXsan (MSC, 1992-1997)'
_computing_structure_refinement 'teXsan (MSC, 1992-1997)'
_computing_structure_solution
;
SIR92 (Altomare, et. al. 1993)
;
_diffrn_ambient_temperature 296.2
_diffrn_measurement_device_type 'Rigaku AFC6S'
_diffrn_measurement_method \w-2\q
_diffrn_orient_matrix_UB_11 -0.01226
_diffrn_orient_matrix_UB_12 -0.07505
_diffrn_orient_matrix_UB_13 -0.05478
_diffrn_orient_matrix_UB_21 -0.00015
_diffrn_orient_matrix_UB_22 0.02905
_diffrn_orient_matrix_UB_23 -0.05615
_diffrn_orient_matrix_UB_31 0.13052
_diffrn_orient_matrix_UB_32 0.01095
_diffrn_orient_matrix_UB_33 0.02118
_diffrn_radiation_detector 'scintillation counter'
_diffrn_radiation_monochromator graphite
_diffrn_radiation_source 'X-ray tube'
_diffrn_radiation_type 'Mo K\a'
_diffrn_radiation_wavelength 0.7107
_diffrn_reflns_av_R_equivalents 0.01303
_diffrn_reflns_limit_h_max 9
_diffrn_reflns_limit_h_min 0
_diffrn_reflns_limit_k_max 16
_diffrn_reflns_limit_k_min -16
_diffrn_reflns_limit_l_max 16
_diffrn_reflns_limit_l_min -16
_diffrn_reflns_number 5143
_diffrn_reflns_reduction_process 'Lp corrections applied'
_diffrn_reflns_theta_max 25.05
_diffrn_reflns_theta_min 2.65
_diffrn_standards_decay_% 0.48
_diffrn_standards_interval_count 150
_diffrn_standards_number 3
_exptl_absorpt_coefficient_mu 2.617
_exptl_absorpt_correction_T_max 1.000
_exptl_absorpt_correction_T_min 0.915
_exptl_absorpt_correction_type
;
\y scans (North,Phillips & Matthews, 1968)
;
_exptl_crystal_colour colorless
_exptl_crystal_density_diffrn 1.596
_exptl_crystal_density_meas ?
_exptl_crystal_description prism
_exptl_crystal_F_000 662.00
_exptl_crystal_size_max 0.36
_exptl_crystal_size_mid 0.28
_exptl_crystal_size_min 0.14
_refine_diff_density_max 1.42
_refine_diff_density_min -0.79
_refine_ls_extinction_method none
_refine_ls_goodness_of_fit_all 2.960
_refine_ls_goodness_of_fit_ref 3.449
_refine_ls_hydrogen_treatment noref
_refine_ls_matrix_type full
_refine_ls_number_constraints 0
_refine_ls_number_parameters 317
_refine_ls_number_reflns 3415
_refine_ls_number_restraints 25
_refine_ls_R_factor_all 0.0864
_refine_ls_R_factor_gt 0.0546
_refine_ls_shift/esd_max 0.0060
_refine_ls_shift/esd_mean 0.2790
_refine_ls_structure_factor_coef F
_refine_ls_weighting_details 'w = 1/[\s^2^(Fo) + 0.00009|Fo|^2^]'
_refine_ls_weighting_scheme calc
_refine_ls_wR_factor_all 0.0723
_refine_ls_wR_factor_ref 0.0702
_reflns_number_gt 3415
_reflns_number_total 4774
_reflns_threshold_expression I>3.00\s(I)
_cod_data_source_file 809946dsup1.cif
_cod_data_source_block SB-9
_cod_depositor_comments
;
The following automatic conversions were performed:

'_exptl_crystal_density_meas' value 'not measured' was changed to '?'
- the value is perceived as not measured.

Automatic conversion script
Id: cif_fix_values 3008 2015-01-20 13:52:24Z robertas 

The following automatic conversions were performed:

'_refine_ls_weighting_scheme' value 'w = 1/[\s^2^(Fo) +
0.00009|Fo|^2^]' was changed to 'calc'. New tag
'_refine_ls_weighting_details' was created. The value of the new tag
was set to 'w = 1/[\s^2^(Fo) + 0.00009|Fo|^2^]'.

Automatic conversion script
Id: cif_fix_values 3143 2015-03-26 13:38:13Z robertas 
;
_cod_original_cell_volume 1346.9(4)
_cod_original_sg_symbol_H-M 'P -1       '
_cod_original_formula_sum 'C42 H64 Br2 Cl2 N10 O10 S2 Zn2 '
_cod_database_code 7027234

loop_
_symmetry_equiv_pos_as_xyz
'   +x,   +y,   +z'
'   -x,   -y,   -z'

loop_
_atom_site_label
_atom_site_fract_x
_atom_site_fract_y
_atom_site_fract_z
_atom_site_U_iso_or_equiv
_atom_site_occupancy
_atom_site_refinement_flags
_atom_site_adp_type
_atom_site_calc_flag
Br(1) 0.91240(6) 0.02793(4) 0.69352(4) 0.0565(2) 1.000 . Uani d
Zn(1) 0.70026(5) 0.13322(3) 0.76154(3) 0.0304(1) 1.000 . Uani d
Cl(1) 0.7167(2) 0.4511(1) 0.2126(1) 0.0768(5) 1.000 . Uani d
S(01) 0.2056(8) 0.3214(4) 0.3812(3) 0.115(1) 0.500 D Uani d
S(01') 0.2649(7) 0.3534(4) 0.4404(5) 0.143(3) 0.500 D Uani d
O(01) 0.3769(7) 0.3039(4) 0.4267(6) 0.161(3) 1.000 D Uani d
O(11) 0.8061(6) 0.5611(3) 0.2596(4) 0.136(2) 1.000 D Uiso d
O(12) 0.5417(7) 0.4576(6) 0.2296(7) 0.102(3) 0.500 D Uiso d
O(12') 0.840(1) 0.3885(7) 0.1831(9) 0.199(6) 0.500 D Uiso d
O(13) 0.704(2) 0.3974(8) 0.1186(5) 0.35(1) 0.500 D Uiso d
O(13') 0.655(2) 0.4264(8) 0.2799(7) 0.222(7) 0.500 D Uiso d
O(14) 0.8027(9) 0.4063(5) 0.2873(6) 0.088(2) 0.500 D Uiso d
O(14') 0.589(1) 0.4352(7) 0.1164(5) 0.132(4) 0.500 D Uiso d
N(1) 0.5821(4) 0.1466(3) 0.6039(2) 0.0377(8) 1.000 . Uani d
N(2) 0.4719(4) 0.2052(2) 0.7932(3) 0.0368(8) 1.000 . Uani d
N(3) 0.8065(4) 0.3079(2) 0.8133(3) 0.0398(8) 1.000 . Uani d
N(4) 0.5429(4) 0.0105(2) 0.7815(2) 0.0325(8) 1.000 . Uani d
N(5) 0.8927(4) 0.1885(3) 0.9262(2) 0.0374(8) 1.000 . Uani d
C(1) 0.4134(5) 0.1816(3) 0.6028(3) 0.046(1) 1.000 . Uani d
C(01) 0.238(1) 0.4740(5) 0.4351(6) 0.123(3) 1.000 D Uani d
C(2) 0.3387(5) 0.1618(3) 0.6842(3) 0.042(1) 1.000 . Uani d
C(02) 0.0624(9) 0.3004(6) 0.4504(6) 0.123(3) 1.000 D Uani d
C(3) 0.5196(6) 0.3263(3) 0.8436(4) 0.048(1) 1.000 . Uani d
C(4) 0.7169(6) 0.3675(3) 0.8898(3) 0.048(1) 1.000 . Uani d
C(5) 0.7719(6) 0.3351(3) 0.7170(3) 0.050(1) 1.000 . Uani d
C(6) 0.7228(6) 0.2323(3) 0.6111(3) 0.048(1) 1.000 . Uani d
C(7) 0.4183(5) 0.1614(3) 0.8651(3) 0.044(1) 1.000 . Uani d
C(8) 0.4246(5) 0.0424(3) 0.8304(3) 0.038(1) 1.000 . Uani d
C(9) 0.3142(6) -0.0278(4) 0.8476(4) 0.051(1) 1.000 . Uani d
C(10) 0.3234(6) -0.1335(4) 0.8128(4) 0.061(2) 1.000 . Uani d
C(11) 0.4432(6) -0.1689(3) 0.7612(4) 0.051(1) 1.000 . Uani d
C(12) 0.5508(5) -0.0947(3) 0.7464(3) 0.040(1) 1.000 . Uani d
C(13) 0.9933(5) 0.3247(3) 0.8698(3) 0.044(1) 1.000 . Uani d
C(14) 1.0199(5) 0.2724(3) 0.9486(3) 0.038(1) 1.000 . Uani d
C(15) 1.1705(5) 0.3073(3) 1.0384(4) 0.049(1) 1.000 . Uani d
C(16) 1.1883(6) 0.2538(4) 1.1049(4) 0.058(1) 1.000 . Uani d
C(17) 1.0602(6) 0.1678(4) 1.0831(4) 0.056(1) 1.000 . Uani d
C(18) 0.9157(6) 0.1371(3) 0.9934(3) 0.045(1) 1.000 . Uani d
C(19) 0.5593(5) 0.0498(3) 0.5048(3) 0.042(1) 1.000 . Uani d
H(1b) 0.3306 0.1424 0.5322 0.055 1.000 . Uiso c
H(1a) 0.4327 0.2570 0.6193 0.055 1.000 . Uiso c
H(2a) 0.2431 0.1964 0.6886 0.051 1.000 . Uiso c
H(2b) 0.2986 0.0858 0.6606 0.051 1.000 . Uiso c
H(3a) 0.4707 0.3524 0.9005 0.057 1.000 . Uiso c
H(3b) 0.4736 0.3523 0.7900 0.057 1.000 . Uiso c
H(4a) 0.7588 0.3587 0.9555 0.057 1.000 . Uiso c
H(4b) 0.7436 0.4424 0.9042 0.057 1.000 . Uiso c
H(5a) 0.6780 0.3718 0.7148 0.059 1.000 . Uiso c
H(5b) 0.8743 0.3812 0.7235 0.059 1.000 . Uiso c
H(6a) 0.6824 0.2513 0.5515 0.057 1.000 . Uiso c
H(6b) 0.8242 0.2036 0.6074 0.057 1.000 . Uiso c
H(7a) 0.3020 0.1688 0.8623 0.052 1.000 . Uiso c
H(7b) 0.4952 0.2013 0.9373 0.052 1.000 . Uiso c
H(9) 0.2324 -0.0027 0.8835 0.061 1.000 . Uiso c
H(10) 0.2473 -0.1833 0.8238 0.073 1.000 . Uiso c
H(11) 0.4512 -0.2429 0.7365 0.062 1.000 . Uiso c
H(12) 0.6331 -0.1184 0.7104 0.048 1.000 . Uiso c
H(13a) 1.0500 0.2937 0.8180 0.053 1.000 . Uiso c
H(13b) 1.0426 0.4004 0.9082 0.053 1.000 . Uiso c
H(15) 1.2593 0.3673 1.0533 0.059 1.000 . Uiso c
H(16) 1.2903 0.2765 1.1667 0.069 1.000 . Uiso c
H(17) 1.0712 0.1303 1.1291 0.067 1.000 . Uiso c
H(18) 0.8272 0.0765 0.9774 0.054 1.000 . Uiso c
H(19a) 0.6711 0.0343 0.5050 0.050 1.000 . Uiso c
H(19b) 0.5098 0.0650 0.4436 0.050 1.000 . Uiso c

loop_
_atom_site_aniso_label
_atom_site_aniso_U_11
_atom_site_aniso_U_22
_atom_site_aniso_U_33
_atom_site_aniso_U_12
_atom_site_aniso_U_13
_atom_site_aniso_U_23
Br(1) 0.0404(3) 0.0623(3) 0.0563(3) 0.0083(2) 0.0162(2) 0.0133(3)
Zn(1) 0.0289(3) 0.0293(2) 0.0289(2) 0.0012(2) 0.0074(2) 0.0101(2)
Cl(1) 0.086(1) 0.0629(9) 0.073(1) 0.0062(7) 0.0106(8) 0.0319(8)
S(01) 0.209(4) 0.098(2) 0.023(1) 0.056(3) 0.021(2) 0.013(2)
S(01') 0.153(5) 0.124(4) 0.269(7) 0.093(4) 0.140(5) 0.144(5)
O(01) 0.166(4) 0.101(4) 0.290(7) 0.072(3) 0.143(4) 0.101(5)
N(1) 0.041(2) 0.038(2) 0.030(1) 0.000(1) 0.004(1) 0.016(1)
N(2) 0.036(2) 0.034(2) 0.038(2) 0.012(1) 0.012(1) 0.012(1)
N(3) 0.038(2) 0.033(1) 0.039(2) -0.004(1) 0.003(1) 0.013(1)
N(4) 0.029(2) 0.034(1) 0.034(2) 0.003(1) 0.008(1) 0.017(1)
N(5) 0.034(2) 0.039(2) 0.030(1) 0.001(1) 0.0050(9) 0.010(1)
C(1) 0.038(2) 0.047(3) 0.044(2) 0.005(2) -0.001(2) 0.021(2)
C(01) 0.134(6) 0.105(3) 0.149(7) 0.057(5) 0.040(5) 0.071(4)
C(2) 0.033(2) 0.045(2) 0.046(2) 0.011(2) 0.005(1) 0.019(2)
C(02) 0.134(5) 0.128(6) 0.114(6) 0.059(5) 0.036(4) 0.053(5)
C(3) 0.058(2) 0.038(2) 0.049(3) 0.018(2) 0.020(2) 0.017(2)
C(4) 0.062(2) 0.027(2) 0.040(3) 0.008(2) 0.010(2) 0.004(2)
C(5) 0.053(3) 0.043(2) 0.048(2) -0.009(2) 0.003(2) 0.027(2)
C(6) 0.050(3) 0.052(2) 0.038(2) -0.011(2) 0.008(2) 0.026(2)
C(7) 0.046(3) 0.049(2) 0.042(2) 0.016(2) 0.026(2) 0.016(2)
C(8) 0.035(2) 0.047(2) 0.028(2) 0.011(2) 0.008(2) 0.012(2)
C(9) 0.046(3) 0.063(2) 0.065(3) 0.014(2) 0.033(2) 0.039(3)
C(10) 0.057(3) 0.062(2) 0.087(4) 0.011(2) 0.034(3) 0.049(3)
C(11) 0.049(3) 0.037(2) 0.070(3) 0.000(2) 0.011(2) 0.032(2)
C(12) 0.036(2) 0.038(2) 0.042(2) 0.009(2) 0.008(2) 0.017(2)
C(13) 0.040(2) 0.039(2) 0.036(2) -0.009(2) 0.001(2) 0.009(2)
C(14) 0.033(2) 0.037(2) 0.036(2) 0.009(1) 0.009(2) 0.007(2)
C(15) 0.034(2) 0.049(3) 0.043(2) 0.007(2) 0.002(2) 0.004(2)
C(16) 0.045(3) 0.068(3) 0.045(3) 0.015(2) -0.005(2) 0.018(2)
C(17) 0.058(3) 0.065(3) 0.046(3) 0.018(2) 0.006(2) 0.031(2)
C(18) 0.050(2) 0.047(3) 0.042(2) 0.012(2) 0.015(2) 0.021(2)
C(19) 0.045(3) 0.050(2) 0.022(2) -0.004(2) 0.007(2) 0.012(2)

loop_
_atom_type_symbol
_atom_type_oxidation_number
_atom_type_number_in_cell
_atom_type_scat_dispersion_real
_atom_type_scat_dispersion_imag
_atom_type_scat_source
C 0 42 0.002 0.002
;International Tables for Crystallography
(1992, Vol. C, Tables 4.2.6.8 and 6.1.1.1)
;
H 0 64 0.000 0.000
;International Tables for Crystallography
(1992, Vol. C, Table 6.1.1.2)
;
Br 0 2 -0.374 2.456
;International Tables for Crystallography
(1992, Vol. C, Tables 4.2.6.8 and 6.1.1.1)
;
Cl 0 2 0.132 0.159
;International Tables for Crystallography
(1992, Vol. C, Tables 4.2.6.8 and 6.1.1.1)
;
N 0 10 0.004 0.003
;International Tables for Crystallography
(1992, Vol. C, Tables 4.2.6.8 and 6.1.1.1)
;
O 0 10 0.008 0.006
;International Tables for Crystallography
(1992, Vol. C, Tables 4.2.6.8 and 6.1.1.1)
;
S 0 2 0.110 0.124
;International Tables for Crystallography
(1992, Vol. C, Tables 4.2.6.8 and 6.1.1.1)
;
Zn 0 2 0.222 1.431
;International Tables for Crystallography
(1992, Vol. C, Tables 4.2.6.8 and 6.1.1.1)
;

loop_
_geom_angle_atom_site_label_1
_geom_angle_atom_site_label_2
_geom_angle_atom_site_label_3
_geom_angle
_geom_angle_site_symmetry_1
_geom_angle_site_symmetry_3
_geom_angle_publ_flag
Br(1) Zn(1) N(1) 93.3(2) . . yes
Br(1) Zn(1) N(2) 169.2(1) . . yes
Br(1) Zn(1) N(3) 108.9(2) . . yes
Br(1) Zn(1) N(4) 99.1(2) . . yes
Br(1) Zn(1) N(5) 86.5(2) . . yes
N(1) Zn(1) N(2) 79.6(2) . . yes
N(1) Zn(1) N(3) 81.0(2) . . yes
N(1) Zn(1) N(4) 112.9(2) . . yes
N(1) Zn(1) N(5) 153.7(2) . . yes
N(2) Zn(1) N(3) 78.3(2) . . yes
N(2) Zn(1) N(4) 76.5(2) . . yes
N(2) Zn(1) N(5) 103.5(2) . . yes
N(3) Zn(1) N(4) 148.1(2) . . yes
N(3) Zn(1) N(5) 74.3(2) . . yes
N(4) Zn(1) N(5) 93.0(2) . . yes
O(11) Cl(1) O(12) 103.2(6) . . yes
O(11) Cl(1) O(12') 106.3(8) . . yes
O(11) Cl(1) O(13) 118(1) . . yes
O(11) Cl(1) O(13') 111.4(9) . . yes
O(11) Cl(1) O(14) 104.7(6) . . yes
O(11) Cl(1) O(14') 106.5(7) . . yes
O(12) Cl(1) O(12') 149.9(9) . . yes
O(12) Cl(1) O(13) 113(1) . . yes
O(12) Cl(1) O(13') 51(1) . . yes
O(12) Cl(1) O(14) 103.8(6) . . yes
O(12) Cl(1) O(14') 69.4(8) . . yes
O(12') Cl(1) O(13) 57(1) . . yes
O(12') Cl(1) O(13') 111.3(9) . . yes
O(12') Cl(1) O(14) 63.0(9) . . yes
O(12') Cl(1) O(14') 107.0(8) . . yes
O(13) Cl(1) O(13') 131(1) . . yes
O(13) Cl(1) O(14) 113(1) . . yes
O(13) Cl(1) O(14') 50(1) . . yes
O(13') Cl(1) O(14) 53(1) . . yes
O(13') Cl(1) O(14') 113.8(9) . . yes
O(14) Cl(1) O(14') 148.8(8) . . yes
S(01') S(01) O(01) 55(1) . . yes
S(01') S(01) C(01) 64(1) . . yes
S(01') S(01) C(02) 79(1) . . yes
O(01) S(01) C(01) 104.1(8) . . yes
O(01) S(01) C(02) 111.2(8) . . yes
C(01) S(01) C(02) 97.1(8) . . yes
S(01) S(01') O(01) 93(2) . . yes
S(01) S(01') C(01) 92(1) . . yes
S(01) S(01') C(02) 76(1) . . yes
O(01) S(01') C(01) 131.5(9) . . yes
O(01) S(01') C(02) 124.5(9) . . yes
C(01) S(01') C(02) 103.4(8) . . yes
S(01) O(01) S(01') 31.9(7) . . yes
Cl(1) O(12) O(13') 56.0(6) . . yes
Cl(1) O(12) O(14') 52.2(5) . . yes
O(13') O(12) O(14') 103(1) . . yes
Cl(1) O(12') O(13) 53.1(6) . . yes
Cl(1) O(12') O(14) 59.6(6) . . yes
O(13) O(12') O(14) 107(1) . . yes
Cl(1) O(13) O(12') 70(1) . . yes
Cl(1) O(13) O(14') 74(1) . . yes
O(12') O(13) O(14') 143(1) . . yes
Cl(1) O(13') O(12) 73.3(9) . . yes
Cl(1) O(13') O(14) 69.8(8) . . yes
O(12) O(13') O(14) 143(1) . . yes
Cl(1) O(14) O(12') 57.5(6) . . yes
Cl(1) O(14) O(13') 57.1(6) . . yes
O(12') O(14) O(13') 110(1) . . yes
Cl(1) O(14') O(12) 58.4(6) . . yes
Cl(1) O(14') O(13) 56.7(7) . . yes
O(12) O(14') O(13) 109(1) . . yes
Zn(1) N(1) C(1) 109.1(4) . . yes
Zn(1) N(1) C(6) 100.4(4) . . yes
Zn(1) N(1) C(19) 116.0(4) . . yes
C(1) N(1) C(6) 113.0(6) . . yes
C(1) N(1) C(19) 111.0(6) . . yes
C(6) N(1) C(19) 107.0(5) . . yes
Zn(1) N(2) C(2) 103.5(4) . . yes
Zn(1) N(2) C(3) 111.9(4) . . yes
Zn(1) N(2) C(7) 105.3(4) . . yes
C(2) N(2) C(3) 112.1(6) . . yes
C(2) N(2) C(7) 111.8(6) . . yes
C(3) N(2) C(7) 111.8(6) . . yes
Zn(1) N(3) C(4) 106.3(4) . . yes
Zn(1) N(3) C(5) 110.0(4) . . yes
Zn(1) N(3) C(13) 104.6(4) . . yes
C(4) N(3) C(5) 111.4(6) . . yes
C(4) N(3) C(13) 110.9(6) . . yes
C(5) N(3) C(13) 113.1(6) . . yes
Zn(1) N(4) C(8) 116.1(5) . . yes
Zn(1) N(4) C(12) 125.4(5) . . yes
C(8) N(4) C(12) 118.4(6) . . yes
Zn(1) N(5) C(14) 112.3(5) . . yes
Zn(1) N(5) C(18) 128.5(5) . . yes
C(14) N(5) C(18) 117.7(6) . . yes
N(1) C(1) C(2) 113.0(6) . . yes
N(1) C(1) H(1a) 108.8 . . no
N(1) C(1) H(1b) 108.6 . . no
C(2) C(1) H(1a) 108.5 . . no
C(2) C(1) H(1b) 108.5 . . no
H(1a) C(1) H(1b) 109.5 . . no
S(01) C(01) S(01') 24.0(5) . . yes
N(2) C(2) C(1) 111.3(6) . . yes
N(2) C(2) H(2a) 109.2 . . no
N(2) C(2) H(2b) 108.9 . . no
C(1) C(2) H(2a) 109.1 . . no
C(1) C(2) H(2b) 108.9 . . no
H(2a) C(2) H(2b) 109.4 . . no
S(01) C(02) S(01') 25.0(5) . . yes
N(2) C(3) C(4) 111.0(6) . . yes
N(2) C(3) H(3a) 109.0 . . no
N(2) C(3) H(3b) 109.2 . . no
C(4) C(3) H(3a) 109.0 . . no
C(4) C(3) H(3b) 109.0 . . no
H(3a) C(3) H(3b) 109.6 . . no
N(3) C(4) C(3) 112.0(6) . . yes
N(3) C(4) H(4a) 109.1 . . no
N(3) C(4) H(4b) 109.2 . . no
C(3) C(4) H(4a) 108.7 . . no
C(3) C(4) H(4b) 108.6 . . no
H(4a) C(4) H(4b) 109.4 . . no
N(3) C(5) C(6) 111.2(6) . . yes
N(3) C(5) H(5a) 109.1 . . no
N(3) C(5) H(5b) 109.1 . . no
C(6) C(5) H(5a) 109.1 . . no
C(6) C(5) H(5b) 109.0 . . no
H(5a) C(5) H(5b) 109.2 . . no
N(1) C(6) C(5) 112.5(6) . . yes
N(1) C(6) H(6a) 108.6 . . no
N(1) C(6) H(6b) 108.8 . . no
C(5) C(6) H(6a) 108.6 . . no
C(5) C(6) H(6b) 108.7 . . no
H(6a) C(6) H(6b) 109.6 . . no
N(2) C(7) C(8) 111.1(6) . . yes
N(2) C(7) H(7a) 109.1 . . no
N(2) C(7) H(7b) 108.9 . . no
C(8) C(7) H(7a) 109.1 . . no
C(8) C(7) H(7b) 108.9 . . no
H(7a) C(7) H(7b) 109.6 . . no
N(4) C(8) C(7) 115.9(6) . . yes
N(4) C(8) C(9) 122.3(7) . . yes
C(7) C(8) C(9) 121.7(7) . . yes
C(8) C(9) C(10) 119.0(8) . . yes
C(8) C(9) H(9) 120.4 . . no
C(10) C(9) H(9) 120.6 . . no
C(9) C(10) C(11) 119.9(7) . . yes
C(9) C(10) H(10) 119.6 . . no
C(11) C(10) H(10) 120.5 . . no
C(10) C(11) C(12) 118.4(8) . . yes
C(10) C(11) H(11) 120.2 . . no
C(12) C(11) H(11) 121.4 . . no
N(4) C(12) C(11) 121.9(7) . . yes
N(4) C(12) H(12) 118.9 . . no
C(11) C(12) H(12) 119.2 . . no
N(3) C(13) C(14) 110.6(6) . . yes
N(3) C(13) H(13a) 109.3 . . no
N(3) C(13) H(13b) 109.5 . . no
C(14) C(13) H(13a) 109.1 . . no
C(14) C(13) H(13b) 109.2 . . no
H(13a) C(13) H(13b) 109.3 . . no
N(5) C(14) C(13) 116.3(6) . . yes
N(5) C(14) C(15) 121.8(7) . . yes
C(13) C(14) C(15) 121.8(7) . . yes
C(14) C(15) C(16) 118.7(8) . . yes
C(14) C(15) H(15) 120.7 . . no
C(16) C(15) H(15) 120.7 . . no
C(15) C(16) C(17) 120.2(8) . . yes
C(15) C(16) H(16) 119.8 . . no
C(17) C(16) H(16) 120.0 . . no
C(16) C(17) C(18) 118.3(8) . . yes
C(16) C(17) H(17) 121.1 . . no
C(18) C(17) H(17) 120.6 . . no
N(5) C(18) C(17) 123.2(7) . . yes
N(5) C(18) H(18) 118.3 . . no
C(17) C(18) H(18) 118.5 . . no
N(1) C(19) C(19) 113.1(7) . 2_656 yes
N(1) C(19) H(19a) 108.5 . . no
N(1) C(19) H(19b) 108.3 . . no
C(19) C(19) H(19a) 108.8 2_656 . no
C(19) C(19) H(19b) 108.7 2_656 . no
H(19a) C(19) H(19b) 109.4 . . no

loop_
_geom_bond_atom_site_label_1
_geom_bond_atom_site_label_2
_geom_bond_distance
_geom_bond_site_symmetry_2
_geom_bond_publ_flag
Br(1) Zn(1) 2.501(1) . yes
Zn(1) N(1) 2.244(5) . yes
Zn(1) N(2) 2.247(6) . yes
Zn(1) N(3) 2.211(6) . yes
Zn(1) N(4) 2.139(5) . yes
Zn(1) N(5) 2.216(6) . yes
Cl(1) O(11) 1.413(7) . yes
Cl(1) O(12) 1.504(9) . yes
Cl(1) O(12') 1.42(1) . yes
Cl(1) O(13) 1.215(9) . yes
Cl(1) O(13') 1.302(9) . yes
Cl(1) O(14) 1.456(9) . yes
Cl(1) O(14') 1.394(9) . yes
S(01) S(01') 0.77(1) . yes
S(01) O(01) 1.45(1) . yes
S(01) C(01) 1.89(1) . yes
S(01) C(02) 1.76(1) . yes
S(01') O(01) 1.20(1) . yes
S(01') C(01) 1.70(1) . yes
S(01') C(02) 1.79(1) . yes
O(12) O(13') 1.21(2) . yes
O(12) O(14') 1.65(2) . yes
O(12') O(13) 1.28(2) . yes
O(12') O(14) 1.50(2) . yes
O(13) O(14') 1.11(2) . yes
O(13') O(14) 1.24(2) . yes
N(1) C(1) 1.490(9) . yes
N(1) C(6) 1.499(9) . yes
N(1) C(19) 1.469(9) . yes
N(2) C(2) 1.478(9) . yes
N(2) C(3) 1.491(9) . yes
N(2) C(7) 1.473(9) . yes
N(3) C(4) 1.487(9) . yes
N(3) C(5) 1.490(9) . yes
N(3) C(13) 1.463(9) . yes
N(4) C(8) 1.336(9) . yes
N(4) C(12) 1.343(9) . yes
N(5) C(14) 1.337(9) . yes
N(5) C(18) 1.350(9) . yes
C(1) C(2) 1.51(1) . yes
C(1) H(1a) 0.95 . no
C(1) H(1b) 0.95 . no
C(2) H(2a) 0.95 . no
C(2) H(2b) 0.95 . no
C(3) C(4) 1.52(1) . yes
C(3) H(3a) 0.95 . no
C(3) H(3b) 0.95 . no
C(4) H(4a) 0.95 . no
C(4) H(4b) 0.95 . no
C(5) C(6) 1.54(1) . yes
C(5) H(5a) 0.95 . no
C(5) H(5b) 0.95 . no
C(6) H(6a) 0.95 . no
C(6) H(6b) 0.95 . no
C(7) C(8) 1.52(1) . yes
C(7) H(7a) 0.95 . no
C(7) H(7b) 0.95 . no
C(8) C(9) 1.37(1) . yes
C(9) C(10) 1.35(1) . yes
C(9) H(9) 0.95 . no
C(10) C(11) 1.38(1) . yes
C(10) H(10) 0.95 . no
C(11) C(12) 1.37(1) . yes
C(11) H(11) 0.96 . no
C(12) H(12) 0.95 . no
C(13) C(14) 1.50(1) . yes
C(13) H(13a) 0.95 . no
C(13) H(13b) 0.95 . no
C(14) C(15) 1.39(1) . yes
C(15) C(16) 1.37(1) . yes
C(15) H(15) 0.95 . no
C(16) C(17) 1.36(1) . yes
C(16) H(16) 0.95 . no
C(17) C(18) 1.37(1) . yes
C(17) H(17) 0.95 . no
C(18) H(18) 0.95 . no
C(19) C(19) 1.52(1) 2_656 yes
C(19) H(19a) 0.95 . no
C(19) H(19b) 0.95 . no

loop_
_geom_contact_atom_site_label_1
_geom_contact_atom_site_label_2
_geom_contact_distance
_geom_contact_site_symmetry_2
_geom_contact_publ_flag
S(01) C(16) 3.59(1) 1_454 no
O(01) C(12) 3.21(1) 2_656 no
O(01) C(11) 3.38(1) 2_656 no
O(01) C(1) 3.41(1) . no
O(11) C(13) 3.38(1) 2_766 no
O(11) C(3) 3.44(1) 2_666 no
O(11) C(5) 3.45(1) 2_766 no
O(11) C(02) 3.58(2) 2_666 no
O(12) C(15) 3.30(1) 1_454 no
O(12) C(16) 3.34(1) 1_454 no
O(12) C(3) 3.49(2) 2_666 no
O(13) C(4) 3.11(2) 1_554 no
O(13) C(3) 3.45(2) 1_554 no
O(13') C(11) 3.30(2) 2_656 no
O(13') C(01) 3.53(2) 2_666 no
O(14) C(11) 3.35(1) 2_656 no
O(14) C(10) 3.38(1) 2_656 no
O(14) C(01) 3.42(2) 1_655 no
O(14) C(02) 3.50(2) 1_655 no
O(14') C(3) 3.33(2) 2_666 no
O(14') C(15) 3.34(2) 1_454 no
O(14') C(3) 3.41(2) 1_554 no
O(14') C(4) 3.43(2) 1_554 no

loop_
_geom_torsion_atom_site_label_1
_geom_torsion_atom_site_label_2
_geom_torsion_atom_site_label_3
_geom_torsion_atom_site_label_4
_geom_torsion_site_symmetry_3
_geom_torsion_site_symmetry_4
_geom_torsion
_geom_torsion_publ_flag
Br(1) Zn(1) N(1) C(1) . . 165.2(4) no
Br(1) Zn(1) N(1) C(6) . . -75.9(4) no
Br(1) Zn(1) N(1) C(19) . . 39.0(5) no
Br(1) Zn(1) N(2) C(2) . . -19(1) no
Br(1) Zn(1) N(2) C(3) . . -139.8(7) no
Br(1) Zn(1) N(2) C(7) . . 98.6(9) no
Br(1) Zn(1) N(3) C(4) . . -158.6(4) no
Br(1) Zn(1) N(3) C(5) . . 80.7(5) no
Br(1) Zn(1) N(3) C(13) . . -41.2(5) no
Br(1) Zn(1) N(4) C(8) . . 172.1(5) no
Br(1) Zn(1) N(4) C(12) . . -9.8(6) no
Br(1) Zn(1) N(5) C(14) . . 82.5(5) no
Br(1) Zn(1) N(5) C(18) . . -83.0(6) no
Zn(1) N(1) C(1) C(2) . . -19.4(7) no
Zn(1) N(1) C(6) C(5) . . -53.3(7) no
Zn(1) N(1) C(19) C(19) . 2_656 60.0(9) no
Zn(1) N(2) C(2) C(1) . . -51.6(6) no
Zn(1) N(2) C(3) C(4) . . -16.7(7) no
Zn(1) N(2) C(7) C(8) . . -40.8(7) no
Zn(1) N(3) C(4) C(3) . . -49.7(7) no
Zn(1) N(3) C(5) C(6) . . -16.2(8) no
Zn(1) N(3) C(13) C(14) . . -47.0(7) no
Zn(1) N(4) C(8) C(7) . . 0.0(8) no
Zn(1) N(4) C(8) C(9) . . 179.4(6) no
Zn(1) N(4) C(12) C(11) . . -179.1(6) no
Zn(1) N(5) C(14) C(13) . . 10.3(8) no
Zn(1) N(5) C(14) C(15) . . -168.2(6) no
Zn(1) N(5) C(18) C(17) . . 166.1(6) no
Cl(1) O(12) O(13') O(14) . . -4(3) no
Cl(1) O(12) O(14') O(13) . . 27(1) no
Cl(1) O(12') O(13) O(14') . . -2(3) no
Cl(1) O(12') O(14) O(13') . . 24(1) no
Cl(1) O(13) O(12') O(14) . . 28(1) no
Cl(1) O(13) O(14') O(12) . . -27(1) no
Cl(1) O(13') O(12) O(14') . . 24(1) no
Cl(1) O(13') O(14) O(12') . . -24(1) no
Cl(1) O(14) O(12') O(13) . . -26(1) no
Cl(1) O(14) O(13') O(12) . . 4(3) no
Cl(1) O(14') O(12) O(13') . . -25(1) no
Cl(1) O(14') O(13) O(12') . . 2(3) no
S(01) O(01) S(01') C(01) . . -95(2) no
S(01) O(01) S(01') C(02) . . 74(2) no
S(01) C(01) S(01') O(01) . . 95(2) no
S(01) C(01) S(01') C(02) . . -76(1) no
S(01) C(02) S(01') O(01) . . -83(2) no
S(01) C(02) S(01') C(01) . . 89(1) no
S(01') O(01) S(01) C(01) . . 44(1) no
S(01') O(01) S(01) C(02) . . -60(1) no
S(01') C(01) S(01) O(01) . . -39(1) no
S(01') C(01) S(01) C(02) . . 75(1) no
S(01') C(02) S(01) O(01) . . 46(1) no
S(01') C(02) S(01) C(01) . . -62(1) no
O(01) S(01) S(01') C(01) . . 132(1) no
O(01) S(01) S(01') C(02) . . -125.0(8) no
O(01) S(01') S(01) C(01) . . -132(1) no
O(01) S(01') S(01) C(02) . . 125.0(8) no
O(11) Cl(1) O(12) O(13') . . -107(1) no
O(11) Cl(1) O(12) O(14') . . 102.9(7) no
O(11) Cl(1) O(12') O(13) . . -113(1) no
O(11) Cl(1) O(12') O(14) . . 98.5(7) no
O(11) Cl(1) O(13) O(12') . . 92(1) no
O(11) Cl(1) O(13) O(14') . . -89(1) no
O(11) Cl(1) O(13') O(12) . . 90(1) no
O(11) Cl(1) O(13') O(14) . . -93(1) no
O(11) Cl(1) O(14) O(12') . . -101.1(9) no
O(11) Cl(1) O(14) O(13') . . 106(1) no
O(11) Cl(1) O(14') O(12) . . -98.2(7) no
O(11) Cl(1) O(14') O(13) . . 112(1) no
O(12) Cl(1) O(12') O(13) . . 79(2) no
O(12) Cl(1) O(12') O(14) . . -70(2) no
O(12) Cl(1) O(13) O(12') . . -148(1) no
O(12) Cl(1) O(13) O(14') . . 31(2) no
O(12) Cl(1) O(13') O(14) . . 178(2) no
O(12) Cl(1) O(14) O(12') . . 151(1) no
O(12) Cl(1) O(14) O(13') . . -2(1) no
O(12) Cl(1) O(14') O(13) . . -149(2) no
O(12) O(13') Cl(1) O(12') . . -152(1) no
O(12) O(13') Cl(1) O(13) . . -87(2) no
O(12) O(13') Cl(1) O(14) . . -178(2) no
O(12) O(13') Cl(1) O(14') . . -31(1) no
O(12) O(13') O(14) O(12') . . -20(4) no
O(12) O(14') Cl(1) O(12') . . 148(1) no
O(12) O(14') Cl(1) O(13) . . 149(2) no
O(12) O(14') Cl(1) O(13') . . 25(1) no
O(12) O(14') Cl(1) O(14) . . 83(2) no
O(12) O(14') O(13) O(12') . . -26(4) no
O(12') Cl(1) O(12) O(13') . . 61(2) no
O(12') Cl(1) O(12) O(14') . . -89(2) no
O(12') Cl(1) O(13) O(14') . . 179(2) no
O(12') Cl(1) O(13') O(14) . . 26(1) no
O(12') Cl(1) O(14) O(13') . . -153(1) no
O(12') Cl(1) O(14') O(13) . . -1(2) no
O(12') O(13) Cl(1) O(13') . . -91(2) no
O(12') O(13) Cl(1) O(14) . . -30(2) no
O(12') O(13) Cl(1) O(14') . . -179(2) no
O(12') O(14) Cl(1) O(13) . . 28(1) no
O(12') O(14) Cl(1) O(13') . . 153(1) no
O(12') O(14) Cl(1) O(14') . . 78(2) no
O(13) Cl(1) O(12) O(13') . . 125(2) no
O(13) Cl(1) O(12) O(14') . . -25(1) no
O(13) Cl(1) O(12') O(14) . . -149(2) no
O(13) Cl(1) O(13') O(14) . . 90(2) no
O(13) Cl(1) O(14) O(13') . . -125(2) no
O(13) O(12') Cl(1) O(13') . . 126(2) no
O(13) O(12') Cl(1) O(14) . . 149(2) no
O(13) O(12') Cl(1) O(14') . . 1(2) no
O(13) O(12') O(14) O(13') . . -2(2) no
O(13) O(14') Cl(1) O(13') . . -124(2) no
O(13) O(14') Cl(1) O(14) . . -67(2) no
O(13) O(14') O(12) O(13') . . 2(2) no
O(13') Cl(1) O(12) O(14') . . -150(1) no
O(13') Cl(1) O(12') O(14) . . -23(1) no
O(13') Cl(1) O(13) O(14') . . 88(2) no
O(13') O(12) Cl(1) O(14) . . 2(1) no
O(13') O(12) Cl(1) O(14') . . 150(1) no
O(13') O(14) Cl(1) O(14') . . -75(2) no
O(14) Cl(1) O(12) O(14') . . -148.0(9) no
O(14) Cl(1) O(13) O(14') . . 149(1) no
O(14) O(12') Cl(1) O(14') . . -148.0(9) no
O(14) O(12') O(13) O(14') . . 26(4) no
O(14) O(13') Cl(1) O(14') . . 147(1) no
O(14) O(13') O(12) O(14') . . 20(3) no
N(1) Zn(1) N(2) C(2) . . 30.7(4) no
N(1) Zn(1) N(2) C(3) . . -90.2(5) no
N(1) Zn(1) N(2) C(7) . . 148.1(5) no
N(1) Zn(1) N(3) C(4) . . 111.0(5) no
N(1) Zn(1) N(3) C(5) . . -9.7(5) no
N(1) Zn(1) N(3) C(13) . . -131.5(5) no
N(1) Zn(1) N(4) C(8) . . -90.3(5) no
N(1) Zn(1) N(4) C(12) . . 87.7(6) no
N(1) Zn(1) N(5) C(14) . . -7.8(8) no
N(1) Zn(1) N(5) C(18) . . -173.3(6) no
N(1) C(1) C(2) N(2) . . 50.0(8) no
N(1) C(6) C(5) N(3) . . 49.6(9) no
N(1) C(19) C(19) N(1) 2_656 2_656 180.0000 no
N(2) Zn(1) N(1) C(1) . . -6.5(4) no
N(2) Zn(1) N(1) C(6) . . 112.4(5) no
N(2) Zn(1) N(1) C(19) . . -132.7(5) no
N(2) Zn(1) N(3) C(4) . . 29.8(4) no
N(2) Zn(1) N(3) C(5) . . -90.9(5) no
N(2) Zn(1) N(3) C(13) . . 147.3(5) no
N(2) Zn(1) N(4) C(8) . . -18.0(5) no
N(2) Zn(1) N(4) C(12) . . 160.1(6) no
N(2) Zn(1) N(5) C(14) . . -101.7(5) no
N(2) Zn(1) N(5) C(18) . . 92.8(6) no
N(2) C(3) C(4) N(3) . . 45.0(8) no
N(2) C(7) C(8) N(4) . . 29.3(9) no
N(2) C(7) C(8) C(9) . . -150.1(7) no
N(3) Zn(1) N(1) C(1) . . -86.1(4) no
N(3) Zn(1) N(1) C(6) . . 32.8(5) no
N(3) Zn(1) N(1) C(19) . . 147.7(5) no
N(3) Zn(1) N(2) C(2) . . 113.5(5) no
N(3) Zn(1) N(2) C(3) . . -7.4(5) no
N(3) Zn(1) N(2) C(7) . . -129.0(5) no
N(3) Zn(1) N(4) C(8) . . 20.6(7) no
N(3) Zn(1) N(4) C(12) . . -161.3(5) no
N(3) Zn(1) N(5) C(14) . . -28.2(5) no
N(3) Zn(1) N(5) C(18) . . 166.3(7) no
N(3) C(13) C(14) N(5) . . 25.7(9) no
N(3) C(13) C(14) C(15) . . -155.8(7) no
N(4) Zn(1) N(1) C(1) . . 63.9(5) no
N(4) Zn(1) N(1) C(6) . . -177.2(4) no
N(4) Zn(1) N(1) C(19) . . -62.3(5) no
N(4) Zn(1) N(2) C(2) . . -86.2(4) no
N(4) Zn(1) N(2) C(3) . . 152.9(5) no
N(4) Zn(1) N(2) C(7) . . 31.3(4) no
N(4) Zn(1) N(3) C(4) . . -8.4(7) no
N(4) Zn(1) N(3) C(5) . . -129.2(5) no
N(4) Zn(1) N(3) C(13) . . 109.0(5) no
N(4) Zn(1) N(5) C(14) . . -178.5(5) no
N(4) Zn(1) N(5) C(18) . . 16.0(6) no
N(4) C(8) C(9) C(10) . . -1(1) no
N(4) C(12) C(11) C(10) . . 1(1) no
N(5) Zn(1) N(1) C(1) . . -106.0(6) no
N(5) Zn(1) N(1) C(6) . . 12.9(8) no
N(5) Zn(1) N(1) C(19) . . 127.8(6) no
N(5) Zn(1) N(2) C(2) . . -176.0(4) no
N(5) Zn(1) N(2) C(3) . . 63.1(5) no
N(5) Zn(1) N(2) C(7) . . -58.5(5) no
N(5) Zn(1) N(3) C(4) . . -77.9(5) no
N(5) Zn(1) N(3) C(5) . . 161.3(5) no
N(5) Zn(1) N(3) C(13) . . 39.5(4) no
N(5) Zn(1) N(4) C(8) . . 85.2(5) no
N(5) Zn(1) N(4) C(12) . . -96.7(6) no
N(5) C(14) C(15) C(16) . . 0(1) no
N(5) C(18) C(17) C(16) . . -1(1) no
C(1) N(1) C(6) C(5) . . 62.7(8) no
C(1) N(1) C(19) C(19) . 2_656 -65(1) no
C(1) C(2) N(2) C(3) . . 69.2(8) no
C(1) C(2) N(2) C(7) . . -164.4(6) no
C(01) S(01) S(01') C(02) . . 103.3(8) no
C(01) S(01') S(01) C(02) . . -103.3(8) no
C(2) N(2) C(3) C(4) . . -132.4(7) no
C(2) N(2) C(7) C(8) . . 70.9(7) no
C(2) C(1) N(1) C(6) . . -130.2(6) no
C(2) C(1) N(1) C(19) . . 109.6(7) no
C(3) N(2) C(7) C(8) . . -162.4(6) no
C(3) C(4) N(3) C(5) . . 70.2(7) no
C(3) C(4) N(3) C(13) . . -162.9(6) no
C(4) N(3) C(5) C(6) . . -133.8(7) no
C(4) N(3) C(13) C(14) . . 67.2(8) no
C(4) C(3) N(2) C(7) . . 101.1(7) no
C(5) N(3) C(13) C(14) . . -166.8(6) no
C(5) C(6) N(1) C(19) . . -174.8(6) no
C(6) N(1) C(19) C(19) . 2_656 171.1(8) no
C(6) C(5) N(3) C(13) . . 100.4(7) no
C(7) C(8) N(4) C(12) . . -178.2(6) no
C(7) C(8) C(9) C(10) . . 178.5(8) no
C(8) N(4) C(12) C(11) . . -1(1) no
C(8) C(9) C(10) C(11) . . 0(1) no
C(9) C(8) N(4) C(12) . . 1(1) no
C(9) C(10) C(11) C(12) . . 0(1) no
C(13) C(14) N(5) C(18) . . 177.6(7) no
C(13) C(14) C(15) C(16) . . -178.0(8) no
C(14) N(5) C(18) C(17) . . 1(1) no
C(14) C(15) C(16) C(17) . . 0(1) no
C(15) C(14) N(5) C(18) . . -1(1) no
C(15) C(16) C(17) C(18) . . 0(1) no
